data_7023749
loop_
_publ_author_name
'Adner, David'
'M\"ockel, Stefan'
'Korb, Marcus'
'Buschbeck, Roy'
'R\"uffer, Tobias'
'Schulze, Steffen'
'Mertens, Lutz'
'Hietschold, Michael'
'Mehring, Michael'
'Lang, Heinrich'

_publ_section_title
;
 Copper(ii) and triphenylphosphine copper(i) ethylene glycol carboxylates:
 synthesis, characterisation and copper nanoparticle generation.
;
_journal_issue 44
_journal_name_full 'Dalton transactions (Cambridge, England : 2003)'
_journal_page_first 15599
_journal_page_last 15609
_journal_paper_doi 10.1039/c3dt51913a
_journal_volume 42
_journal_year 2013
_chemical_formula_moiety 'C41 H39 Cu O4 P2'
_chemical_formula_sum 'C41 H39 Cu O4 P2'
_chemical_formula_weight 721.20
_chemical_name_systematic
;
?
;
_space_group_IT_number 61
_symmetry_cell_setting orthorhombic
_symmetry_space_group_name_Hall '-P 2ac 2ab'
_symmetry_space_group_name_H-M 'P b c a'
_atom_sites_solution_hydrogens geom
_atom_sites_solution_primary direct
_atom_sites_solution_secondary difmap
_audit_creation_method SHELXL-97
_cell_angle_alpha 90.00
_cell_angle_beta 90.00
_cell_angle_gamma 90.00
_cell_formula_units_Z 8
_cell_length_a 21.2391(2)
_cell_length_b 10.7028(1)
_cell_length_c 30.5782(3)
_cell_measurement_reflns_used 8789
_cell_measurement_temperature 115(2)
_cell_measurement_theta_max 62.8473
_cell_measurement_theta_min 3.5590
_cell_volume 6950.97(11)
_computing_cell_refinement
;
CrysAlisPro, Oxford Diffraction Ltd.,
Version 1.171.33.64 (release 22-03-2010 CrysAlis171 .NET)
(compiled Mar 22 2010,13:57:49)
;
_computing_data_collection
;
CrysAlisPro, Oxford Diffraction Ltd.,
Version 1.171.33.64 (release 22-03-2010 CrysAlis171 .NET)
(compiled Mar 22 2010,13:57:49)
;
_computing_data_reduction
;
CrysAlisPro, Oxford Diffraction Ltd.,
Version 1.171.33.64 (release 22-03-2010 CrysAlis171 .NET)
(compiled Mar 22 2010,13:57:49)
;
_computing_structure_refinement 'SHELXL-97 (Sheldrick, 1997)'
_computing_structure_solution 'SHELXS-97 (Sheldrick, 1997)'
_diffrn_ambient_temperature 115(2)
_diffrn_measured_fraction_theta_full 0.987
_diffrn_measured_fraction_theta_max 0.987
_diffrn_measurement_device_type 'oxford gemini s'
_diffrn_measurement_method '\w scans'
_diffrn_radiation_monochromator graphite
_diffrn_radiation_source 'fine-focus sealed tube'
_diffrn_radiation_type CuK\a
_diffrn_radiation_wavelength 1.54184
_diffrn_reflns_av_R_equivalents 0.0250
_diffrn_reflns_av_sigmaI/netI 0.0255
_diffrn_reflns_limit_h_max 24
_diffrn_reflns_limit_h_min -24
_diffrn_reflns_limit_k_max 12
_diffrn_reflns_limit_k_min -11
_diffrn_reflns_limit_l_max 34
_diffrn_reflns_limit_l_min -35
_diffrn_reflns_number 13967
_diffrn_reflns_theta_full 62.94
_diffrn_reflns_theta_max 62.94
_diffrn_reflns_theta_min 3.56
_diffrn_standards_decay_% 0
_diffrn_standards_interval_count 50
_diffrn_standards_interval_time 5
_diffrn_standards_number 2
_exptl_absorpt_coefficient_mu 2.090
_exptl_absorpt_correction_T_max 0.6800
_exptl_absorpt_correction_T_min 0.5729
_exptl_absorpt_correction_type multi-scan
_exptl_absorpt_process_details
;
CrysAlisPro, Oxford Diffraction Ltd.,
Version 1.171.33.64 (release 22-03-2010 CrysAlis171 .NET)
(compiled Mar 22 2010,13:57:49)
Empirical absorption correction using spherical harmonics,
implemented in SCALE3 ABSPACK scaling algorithm.
;
_exptl_crystal_colour colorless
_exptl_crystal_density_diffrn 1.378
_exptl_crystal_density_method 'not measured'
_exptl_crystal_description block
_exptl_crystal_F_000 3008
_exptl_crystal_size_max 0.30
_exptl_crystal_size_mid 0.20
_exptl_crystal_size_min 0.20
_refine_diff_density_max 0.400
_refine_diff_density_min -0.375
_refine_diff_density_rms 0.062
_refine_ls_extinction_method none
_refine_ls_goodness_of_fit_ref 0.962
_refine_ls_hydrogen_treatment constr
_refine_ls_matrix_type full
_refine_ls_number_parameters 455
_refine_ls_number_reflns 5547
_refine_ls_number_restraints 127
_refine_ls_restrained_S_all 0.985
_refine_ls_R_factor_all 0.0404
_refine_ls_R_factor_gt 0.0346
_refine_ls_shift/su_max 0.001
_refine_ls_shift/su_mean 0.000
_refine_ls_structure_factor_coef Fsqd
_refine_ls_weighting_details 'calc w=1/[\s^2^(Fo^2^)+(0.0718P)^2^+0.0000P] where P=(Fo^2^+2Fc^2^)/3'
_refine_ls_weighting_scheme calc
_refine_ls_wR_factor_gt 0.0913
_refine_ls_wR_factor_ref 0.0929
_reflns_number_gt 4614
_reflns_number_total 5547
_reflns_threshold_expression >2sigma(I)
_cod_data_source_file c3dt51913a.txt
_cod_data_source_block adner1
_cod_original_sg_symbol_H-M Pbca
_cod_database_code 7023749

loop_
_symmetry_equiv_pos_as_xyz
'x, y, z'
'-x+1/2, -y, z+1/2'
'-x, y+1/2, -z+1/2'
'x+1/2, -y+1/2, -z'
'-x, -y, -z'
'x-1/2, y, -z-1/2'
'x, -y-1/2, z-1/2'
'-x-1/2, y-1/2, z'

loop_
_atom_site_label
_atom_site_type_symbol
_atom_site_fract_x
_atom_site_fract_y
_atom_site_fract_z
_atom_site_U_iso_or_equiv
_atom_site_adp_type
_atom_site_occupancy
_atom_site_symmetry_multiplicity
_atom_site_calc_flag
_atom_site_refinement_flags
_atom_site_disorder_assembly
_atom_site_disorder_group
C1 C -0.04753(11) 1.0093(2) 0.38694(7) 0.0237(5) Uani 1 1 d . . .
C2 C -0.10244(12) 1.0866(2) 0.40469(8) 0.0348(6) Uani 1 1 d . . .
H2A H -0.1059 1.0711 0.4365 0.042 Uiso 1 1 calc R . .
H2B H -0.0923 1.1762 0.4007 0.042 Uiso 1 1 calc R . .
C3 C -0.19018(12) 0.9526(3) 0.40163(8) 0.0410(7) Uani 1 1 d DU . .
H3A H -0.1975 0.9588 0.4335 0.049 Uiso 1 1 calc R A 1
H3B H -0.1635 0.8787 0.3957 0.049 Uiso 1 1 calc R A 1
C6 C 0.10549(10) 1.05615(19) 0.28812(6) 0.0193(4) Uani 1 1 d . . .
C7 C 0.04387(10) 1.0879(2) 0.27800(7) 0.0225(5) Uani 1 1 d . . .
H7 H 0.0100 1.0404 0.2897 0.027 Uiso 1 1 calc R . .
C8 C 0.03143(11) 1.1891(2) 0.25076(7) 0.0277(5) Uani 1 1 d . . .
H8 H -0.0108 1.2102 0.2438 0.033 Uiso 1 1 calc R . .
C9 C 0.08044(12) 1.2589(2) 0.23381(7) 0.0301(5) Uani 1 1 d . . .
H9 H 0.0719 1.3273 0.2149 0.036 Uiso 1 1 calc R . .
C10 C 0.14201(12) 1.2289(2) 0.24442(7) 0.0299(5) Uani 1 1 d . . .
H10 H 0.1756 1.2779 0.2332 0.036 Uiso 1 1 calc R . .
C11 C 0.15493(11) 1.1274(2) 0.27148(7) 0.0234(5) Uani 1 1 d . . .
H11 H 0.1972 1.1069 0.2786 0.028 Uiso 1 1 calc R . .
C12 C 0.19382(10) 0.94841(19) 0.34820(6) 0.0178(4) Uani 1 1 d . . .
C13 C 0.19562(11) 1.0473(2) 0.37776(7) 0.0249(5) Uani 1 1 d . . .
H13 H 0.1593 1.0980 0.3818 0.030 Uiso 1 1 calc R . .
C14 C 0.24989(11) 1.0724(2) 0.40124(7) 0.0306(5) Uani 1 1 d . . .
H14 H 0.2512 1.1415 0.4208 0.037 Uiso 1 1 calc R . .
C15 C 0.30214(11) 0.9969(2) 0.39624(8) 0.0316(5) Uani 1 1 d . . .
H15 H 0.3389 1.0124 0.4131 0.038 Uiso 1 1 calc R . .
C16 C 0.30119(12) 0.8993(2) 0.36691(8) 0.0322(6) Uani 1 1 d . . .
H16 H 0.3375 0.8486 0.3631 0.039 Uiso 1 1 calc R . .
C17 C 0.24662(10) 0.8749(2) 0.34276(7) 0.0249(5) Uani 1 1 d . . .
H17 H 0.2459 0.8076 0.3225 0.030 Uiso 1 1 calc R . .
C18 C 0.13467(10) 0.7942(2) 0.28188(7) 0.0201(4) Uani 1 1 d . . .
C19 C 0.14070(11) 0.8168(2) 0.23724(7) 0.0262(5) Uani 1 1 d . . .
H19 H 0.1399 0.9001 0.2265 0.031 Uiso 1 1 calc R . .
C20 C 0.14786(12) 0.7178(2) 0.20834(7) 0.0326(6) Uani 1 1 d . . .
H20 H 0.1522 0.7338 0.1779 0.039 Uiso 1 1 calc R . .
C21 C 0.14878(12) 0.5962(2) 0.22349(8) 0.0314(5) Uani 1 1 d . . .
H21 H 0.1526 0.5288 0.2035 0.038 Uiso 1 1 calc R . .
C22 C 0.14413(12) 0.5730(2) 0.26785(8) 0.0310(5) Uani 1 1 d . . .
H22 H 0.1460 0.4896 0.2784 0.037 Uiso 1 1 calc R . .
C23 C 0.13680(11) 0.6716(2) 0.29692(7) 0.0243(5) Uani 1 1 d . . .
H23 H 0.1332 0.6552 0.3274 0.029 Uiso 1 1 calc R . .
C24 C 0.02676(9) 0.5642(2) 0.39846(6) 0.0175(4) Uani 1 1 d . . .
C25 C 0.00923(11) 0.5566(2) 0.35459(7) 0.0256(5) Uani 1 1 d . . .
H25 H 0.0037 0.6310 0.3381 0.031 Uiso 1 1 calc R . .
C26 C -0.00013(13) 0.4420(2) 0.33494(8) 0.0337(6) Uani 1 1 d . . .
H26 H -0.0125 0.4380 0.3051 0.040 Uiso 1 1 calc R . .
C27 C 0.00830(12) 0.3335(2) 0.35833(7) 0.0292(5) Uani 1 1 d . . .
H27 H 0.0024 0.2548 0.3446 0.035 Uiso 1 1 calc R . .
C28 C 0.02551(11) 0.3393(2) 0.40205(7) 0.0260(5) Uani 1 1 d . . .
H28 H 0.0308 0.2645 0.4184 0.031 Uiso 1 1 calc R . .
C29 C 0.03506(10) 0.4543(2) 0.42192(7) 0.0219(5) Uani 1 1 d . . .
H29 H 0.0474 0.4579 0.4518 0.026 Uiso 1 1 calc R . .
C30 C -0.03458(9) 0.7381(2) 0.45557(6) 0.0181(4) Uani 1 1 d . . .
C31 C -0.03636(10) 0.8370(2) 0.48532(7) 0.0240(5) Uani 1 1 d . . .
H31 H -0.0012 0.8914 0.4879 0.029 Uiso 1 1 calc R . .
C32 C -0.08891(11) 0.8566(2) 0.51112(7) 0.0259(5) Uani 1 1 d . . .
H32 H -0.0898 0.9242 0.5312 0.031 Uiso 1 1 calc R . .
C33 C -0.14013(11) 0.7777(2) 0.50760(7) 0.0279(5) Uani 1 1 d . . .
H33 H -0.1763 0.7913 0.5252 0.033 Uiso 1 1 calc R . .
C34 C -0.13871(11) 0.6790(2) 0.47841(8) 0.0293(5) Uani 1 1 d . . .
H34 H -0.1739 0.6244 0.4763 0.035 Uiso 1 1 calc R . .
C35 C -0.08646(10) 0.6593(2) 0.45238(7) 0.0217(5) Uani 1 1 d . . .
H35 H -0.0860 0.5917 0.4322 0.026 Uiso 1 1 calc R . .
C36 C 0.09829(9) 0.72310(19) 0.46109(6) 0.0178(4) Uani 1 1 d . . .
C37 C 0.14806(10) 0.8045(2) 0.45363(7) 0.0211(5) Uani 1 1 d . . .
H37 H 0.1495 0.8518 0.4274 0.025 Uiso 1 1 calc R . .
C38 C 0.19587(10) 0.8169(2) 0.48449(7) 0.0246(5) Uani 1 1 d . . .
H38 H 0.2293 0.8742 0.4795 0.029 Uiso 1 1 calc R . .
C39 C 0.19491(10) 0.7464(2) 0.52224(7) 0.0248(5) Uani 1 1 d . . .
H39 H 0.2279 0.7539 0.5430 0.030 Uiso 1 1 calc R . .
C40 C 0.14533(11) 0.6641(2) 0.52975(7) 0.0243(5) Uani 1 1 d . . .
H40 H 0.1447 0.6147 0.5555 0.029 Uiso 1 1 calc R . .
C41 C 0.09686(10) 0.6543(2) 0.49966(7) 0.0215(5) Uani 1 1 d . . .
H41 H 0.0624 0.6002 0.5054 0.026 Uiso 1 1 calc R . .
O1 O -0.05599(7) 0.92892(15) 0.35788(5) 0.0268(4) Uani 1 1 d . . .
O2 O 0.00521(8) 1.03213(14) 0.40380(5) 0.0278(4) Uani 1 1 d . . .
O3 O -0.16135(8) 1.06308(18) 0.38544(6) 0.0401(5) Uani 1 1 d DU B .
O4 O -0.29108(18) 1.0448(6) 0.38815(10) 0.0481(15) Uani 0.652(10) 1 d PDU B 1
C4 C -0.2500(3) 0.9435(7) 0.3780(2) 0.0432(15) Uani 0.652(10) 1 d PDU B 1
H4A H -0.2416 0.9427 0.3462 0.052 Uiso 0.652(10) 1 calc PR B 1
H4B H -0.2709 0.8638 0.3857 0.052 Uiso 0.652(10) 1 calc PR B 1
C5 C -0.3124(5) 1.0815(7) 0.3533(2) 0.063(2) Uani 0.652(10) 1 d PDU B 1
H5A H -0.3364 1.1586 0.3580 0.095 Uiso 0.652(10) 1 calc PR B 1
H5B H -0.3403 1.0174 0.3410 0.095 Uiso 0.652(10) 1 calc PR B 1
H5C H -0.2778 1.0978 0.3329 0.095 Uiso 0.652(10) 1 calc PR B 1
O4' O -0.3035(2) 0.9628(10) 0.3783(2) 0.038(2) Uani 0.348(10) 1 d PDU B 2
C4' C -0.2451(5) 0.8925(13) 0.3718(4) 0.0432(15) Uani 0.348(10) 1 d PDU B 2
H4'1 H -0.2327 0.8957 0.3406 0.052 Uiso 0.348(10) 1 calc PR B 2
H4'2 H -0.2516 0.8040 0.3800 0.052 Uiso 0.348(10) 1 calc PR B 2
C5' C -0.3407(5) 1.0623(13) 0.3591(4) 0.047(3) Uani 0.348(10) 1 d PDU B 2
H5'1 H -0.3815 1.0674 0.3740 0.071 Uiso 0.348(10) 1 calc PR B 2
H5'2 H -0.3475 1.0448 0.3280 0.071 Uiso 0.348(10) 1 calc PR B 2
H5'3 H -0.3183 1.1418 0.3623 0.071 Uiso 0.348(10) 1 calc PR B 2
P1 P 0.11831(2) 0.91728(5) 0.321641(16) 0.01649(14) Uani 1 1 d . . .
P2 P 0.03471(2) 0.72195(5) 0.420601(16) 0.01624(13) Uani 1 1 d . . .
Cu1 Cu 0.045018(14) 0.87493(3) 0.370627(9) 0.01862(11) Uani 1 1 d . . .

loop_
_atom_site_aniso_label
_atom_site_aniso_U_11
_atom_site_aniso_U_22
_atom_site_aniso_U_33
_atom_site_aniso_U_23
_atom_site_aniso_U_13
_atom_site_aniso_U_12
C1 0.0299(13) 0.0177(11) 0.0235(11) 0.0053(10) 0.0071(10) 0.0055(10)
C2 0.0403(15) 0.0295(13) 0.0348(13) 0.0034(11) 0.0111(11) 0.0136(12)
C3 0.0313(13) 0.0582(17) 0.0336(13) 0.0179(13) 0.0055(11) 0.0090(13)
C6 0.0250(11) 0.0156(10) 0.0172(9) -0.0037(8) 0.0004(8) 0.0000(9)
C7 0.0277(12) 0.0200(11) 0.0199(11) -0.0027(9) -0.0003(9) 0.0014(9)
C8 0.0352(13) 0.0253(12) 0.0226(11) -0.0023(10) -0.0071(10) 0.0098(10)
C9 0.0529(15) 0.0178(11) 0.0198(10) 0.0013(9) -0.0051(10) 0.0034(11)
C10 0.0442(14) 0.0183(11) 0.0270(11) 0.0025(9) 0.0044(10) -0.0055(11)
C11 0.0279(12) 0.0187(11) 0.0237(11) -0.0009(9) -0.0011(9) -0.0006(9)
C12 0.0208(11) 0.0153(10) 0.0173(10) 0.0034(8) 0.0007(8) -0.0036(8)
C13 0.0237(12) 0.0241(12) 0.0268(11) -0.0039(9) 0.0035(9) -0.0033(10)
C14 0.0297(13) 0.0338(13) 0.0283(11) -0.0077(10) 0.0024(10) -0.0119(11)
C15 0.0253(12) 0.0380(14) 0.0316(12) 0.0037(11) -0.0063(10) -0.0119(11)
C16 0.0216(12) 0.0302(13) 0.0447(14) 0.0028(11) -0.0037(11) 0.0009(10)
C17 0.0235(12) 0.0212(11) 0.0300(11) -0.0023(9) -0.0010(10) -0.0008(9)
C18 0.0179(10) 0.0189(11) 0.0234(10) -0.0012(9) 0.0000(8) -0.0020(9)
C19 0.0347(13) 0.0190(11) 0.0251(11) 0.0001(9) 0.0021(10) -0.0020(10)
C20 0.0458(15) 0.0302(14) 0.0217(11) -0.0063(10) 0.0051(10) -0.0055(12)
C21 0.0385(14) 0.0244(12) 0.0313(12) -0.0108(10) 0.0062(11) -0.0027(11)
C22 0.0397(14) 0.0186(12) 0.0347(13) -0.0037(10) 0.0035(11) 0.0016(11)
C23 0.0296(12) 0.0196(11) 0.0237(11) -0.0015(9) 0.0007(9) -0.0007(10)
C24 0.0146(10) 0.0177(11) 0.0201(10) -0.0004(8) 0.0031(8) -0.0004(8)
C25 0.0334(12) 0.0205(11) 0.0229(11) 0.0023(9) -0.0014(10) -0.0015(10)
C26 0.0500(16) 0.0289(13) 0.0222(11) -0.0037(10) -0.0049(11) -0.0053(12)
C27 0.0414(14) 0.0188(11) 0.0273(11) -0.0046(10) 0.0035(10) -0.0054(11)
C28 0.0319(12) 0.0166(11) 0.0296(11) 0.0022(10) 0.0021(10) -0.0002(10)
C29 0.0256(11) 0.0202(11) 0.0199(10) -0.0002(9) -0.0011(9) 0.0000(9)
C30 0.0188(10) 0.0162(10) 0.0192(10) 0.0038(8) 0.0001(8) 0.0020(9)
C31 0.0233(11) 0.0224(11) 0.0263(11) -0.0027(10) 0.0014(9) -0.0021(9)
C32 0.0282(12) 0.0257(12) 0.0237(11) -0.0047(9) 0.0031(9) 0.0050(10)
C33 0.0223(11) 0.0341(13) 0.0272(11) -0.0005(10) 0.0060(9) 0.0060(10)
C34 0.0191(11) 0.0303(13) 0.0384(13) 0.0001(11) 0.0039(10) -0.0019(10)
C35 0.0197(11) 0.0191(11) 0.0263(11) -0.0021(9) -0.0004(9) 0.0004(9)
C36 0.0171(10) 0.0152(10) 0.0210(10) -0.0028(8) 0.0015(8) 0.0016(8)
C37 0.0199(10) 0.0212(11) 0.0223(10) -0.0001(9) 0.0028(9) 0.0007(9)
C38 0.0187(11) 0.0261(12) 0.0288(11) -0.0013(10) 0.0007(9) -0.0042(9)
C39 0.0209(11) 0.0281(12) 0.0254(11) -0.0048(9) -0.0041(9) 0.0022(10)
C40 0.0305(12) 0.0229(11) 0.0194(10) 0.0015(9) -0.0010(9) 0.0005(10)
C41 0.0233(11) 0.0184(11) 0.0229(10) -0.0011(9) 0.0013(9) -0.0022(9)
O1 0.0263(8) 0.0300(9) 0.0242(8) -0.0019(7) -0.0008(6) 0.0058(7)
O2 0.0331(9) 0.0170(8) 0.0335(8) -0.0046(7) 0.0035(7) 0.0007(7)
O3 0.0343(10) 0.0481(11) 0.0380(9) 0.0208(8) 0.0096(8) 0.0173(8)
O4 0.0342(18) 0.081(4) 0.0294(16) -0.0039(18) -0.0005(13) 0.019(2)
C4 0.0339(19) 0.071(5) 0.025(2) 0.001(3) 0.0102(16) 0.009(3)
C5 0.089(6) 0.062(4) 0.038(3) 0.013(3) 0.023(4) 0.003(4)
O4' 0.024(3) 0.057(6) 0.033(3) 0.020(3) 0.004(2) -0.005(3)
C4' 0.0339(19) 0.071(5) 0.025(2) 0.001(3) 0.0102(16) 0.009(3)
C5' 0.032(5) 0.098(9) 0.013(4) 0.005(4) 0.011(4) 0.008(6)
P1 0.0179(3) 0.0140(3) 0.0176(3) 0.0003(2) 0.0006(2) -0.0005(2)
P2 0.0169(3) 0.0137(3) 0.0181(3) 0.0010(2) 0.00113(19) -0.0009(2)
Cu1 0.01939(18) 0.01600(18) 0.02046(18) 0.00200(12) 0.00237(12) 0.00044(12)

loop_
_atom_type_symbol
_atom_type_description
_atom_type_scat_dispersion_real
_atom_type_scat_dispersion_imag
_atom_type_scat_source
C C 0.0181 0.0091 'International Tables Vol C Tables 4.2.6.8 and 6.1.1.4'
O O 0.0492 0.0322 'International Tables Vol C Tables 4.2.6.8 and 6.1.1.4'
P P 0.2955 0.4335 'International Tables Vol C Tables 4.2.6.8 and 6.1.1.4'
Cu Cu -1.9646 0.5888 'International Tables Vol C Tables 4.2.6.8 and 6.1.1.4'
H H 0.0000 0.0000 'International Tables Vol C Tables 4.2.6.8 and 6.1.1.4'

loop_
_geom_angle_atom_site_label_1
_geom_angle_atom_site_label_2
_geom_angle_atom_site_label_3
_geom_angle
O1 C1 O2 123.6(2)
O1 C1 C2 121.0(2)
O2 C1 C2 115.4(2)
O1 C1 Cu1 64.71(12)
O2 C1 Cu1 59.35(11)
C2 C1 Cu1 170.75(16)
O3 C2 C1 115.7(2)
O3 C2 H2A 108.4
C1 C2 H2A 108.4
O3 C2 H2B 108.4
C1 C2 H2B 108.4
H2A C2 H2B 107.4
O3 C3 C4 104.9(4)
O3 C3 C4' 116.5(6)
C4 C3 C4' 21.3(4)
O3 C3 H3A 110.8
C4 C3 H3A 110.8
C4' C3 H3A 118.1
O3 C3 H3B 110.8
C4 C3 H3B 110.8
C4' C3 H3B 89.6
H3A C3 H3B 108.8
C7 C6 C11 119.7(2)
C7 C6 P1 117.74(16)
C11 C6 P1 122.55(16)
C6 C7 C8 120.2(2)
C6 C7 H7 119.9
C8 C7 H7 119.9
C9 C8 C7 120.1(2)
C9 C8 H8 119.9
C7 C8 H8 119.9
C8 C9 C10 119.9(2)
C8 C9 H9 120.1
C10 C9 H9 120.1
C9 C10 C11 120.4(2)
C9 C10 H10 119.8
C11 C10 H10 119.8
C10 C11 C6 119.7(2)
C10 C11 H11 120.2
C6 C11 H11 120.2
C17 C12 C13 119.3(2)
C17 C12 P1 123.74(16)
C13 C12 P1 116.80(16)
C14 C13 C12 120.5(2)
C14 C13 H13 119.8
C12 C13 H13 119.8
C15 C14 C13 119.9(2)
C15 C14 H14 120.1
C13 C14 H14 120.1
C16 C15 C14 120.3(2)
C16 C15 H15 119.9
C14 C15 H15 119.9
C15 C16 C17 119.8(2)
C15 C16 H16 120.1
C17 C16 H16 120.1
C12 C17 C16 120.2(2)
C12 C17 H17 119.9
C16 C17 H17 119.9
C23 C18 C19 119.0(2)
C23 C18 P1 117.79(16)
C19 C18 P1 123.05(17)
C20 C19 C18 120.1(2)
C20 C19 H19 119.9
C18 C19 H19 119.9
C21 C20 C19 120.5(2)
C21 C20 H20 119.8
C19 C20 H20 119.8
C20 C21 C22 119.8(2)
C20 C21 H21 120.1
C22 C21 H21 120.1
C21 C22 C23 120.0(2)
C21 C22 H22 120.0
C23 C22 H22 120.0
C22 C23 C18 120.6(2)
C22 C23 H23 119.7
C18 C23 H23 119.7
C29 C24 C25 118.8(2)
C29 C24 P2 125.42(16)
C25 C24 P2 115.77(16)
C26 C25 C24 120.6(2)
C26 C25 H25 119.7
C24 C25 H25 119.7
C27 C26 C25 120.4(2)
C27 C26 H26 119.8
C25 C26 H26 119.8
C26 C27 C28 119.8(2)
C26 C27 H27 120.1
C28 C27 H27 120.1
C27 C28 C29 120.0(2)
C27 C28 H28 120.0
C29 C28 H28 120.0
C28 C29 C24 120.5(2)
C28 C29 H29 119.8
C24 C29 H29 119.8
C35 C30 C31 118.95(19)
C35 C30 P2 122.64(16)
C31 C30 P2 118.35(16)
C32 C31 C30 120.5(2)
C32 C31 H31 119.7
C30 C31 H31 119.7
C33 C32 C31 119.9(2)
C33 C32 H32 120.0
C31 C32 H32 120.0
C32 C33 C34 120.0(2)
C32 C33 H33 120.0
C34 C33 H33 120.0
C35 C34 C33 120.4(2)
C35 C34 H34 119.8
C33 C34 H34 119.8
C34 C35 C30 120.2(2)
C34 C35 H35 119.9
C30 C35 H35 119.9
C37 C36 C41 119.23(19)
C37 C36 P2 117.01(15)
C41 C36 P2 123.60(16)
C36 C37 C38 120.24(19)
C36 C37 H37 119.9
C38 C37 H37 119.9
C39 C38 C37 120.3(2)
C39 C38 H38 119.9
C37 C38 H38 119.9
C38 C39 C40 119.7(2)
C38 C39 H39 120.1
C40 C39 H39 120.1
C41 C40 C39 120.1(2)
C41 C40 H40 120.0
C39 C40 H40 120.0
C40 C41 C36 120.5(2)
C40 C41 H41 119.8
C36 C41 H41 119.8
C1 O1 Cu1 85.23(13)
C1 O2 Cu1 90.27(13)
C2 O3 C3 112.76(18)
C5 O4 C4 106.4(6)
O4 C4 C3 112.0(4)
O4 C4 H4A 109.2
C3 C4 H4A 109.2
O4 C4 H4B 109.2
C3 C4 H4B 109.2
H4A C4 H4B 107.9
O4 C5 H5A 109.5
O4 C5 H5B 109.5
H5A C5 H5B 109.5
O4 C5 H5C 109.5
H5A C5 H5C 109.5
H5B C5 H5C 109.5
C5' O4' C4' 141.5(9)
O4' C4' C3 109.3(7)
O4' C4' H4'1 109.8
C3 C4' H4'1 109.8
O4' C4' H4'2 109.8
C3 C4' H4'2 109.8
H4'1 C4' H4'2 108.3
O4' C5' H5'1 109.5
O4' C5' H5'2 109.5
H5'1 C5' H5'2 109.5
O4' C5' H5'3 109.5
H5'1 C5' H5'3 109.5
H5'2 C5' H5'3 109.5
C18 P1 C6 103.98(9)
C18 P1 C12 105.09(9)
C6 P1 C12 103.41(9)
C18 P1 Cu1 115.97(7)
C6 P1 Cu1 116.29(7)
C12 P1 Cu1 110.77(7)
C24 P2 C30 103.29(9)
C24 P2 C36 108.95(9)
C30 P2 C36 101.39(9)
C24 P2 Cu1 115.45(7)
C30 P2 Cu1 114.01(7)
C36 P2 Cu1 112.47(7)
O2 Cu1 P1 116.05(5)
O2 Cu1 P2 102.23(5)
P1 Cu1 P2 132.75(2)
O2 Cu1 O1 60.30(6)
P1 Cu1 O1 120.06(4)
P2 Cu1 O1 102.19(4)
O2 Cu1 C1 30.38(7)
P1 Cu1 C1 125.09(5)
P2 Cu1 C1 101.99(5)
O1 Cu1 C1 30.06(7)

loop_
_geom_bond_atom_site_label_1
_geom_bond_atom_site_label_2
_geom_bond_distance
C1 O1 1.250(3)
C1 O2 1.257(3)
C1 C2 1.530(3)
C1 Cu1 2.486(2)
C2 O3 1.405(3)
C2 H2A 0.9900
C2 H2B 0.9900
C3 O3 1.421(3)
C3 C4 1.464(6)
C3 C4' 1.614(12)
C3 H3A 0.9900
C3 H3B 0.9900
C6 C7 1.387(3)
C6 C11 1.394(3)
C6 P1 1.826(2)
C7 C8 1.392(3)
C7 H7 0.9500
C8 C9 1.382(4)
C8 H8 0.9500
C9 C10 1.385(4)
C9 H9 0.9500
C10 C11 1.393(3)
C10 H10 0.9500
C11 H11 0.9500
C12 C17 1.380(3)
C12 C13 1.393(3)
C12 P1 1.828(2)
C13 C14 1.384(3)
C13 H13 0.9500
C14 C15 1.381(4)
C14 H14 0.9500
C15 C16 1.378(4)
C15 H15 0.9500
C16 C17 1.399(3)
C16 H16 0.9500
C17 H17 0.9500
C18 C23 1.391(3)
C18 C19 1.392(3)
C18 P1 1.826(2)
C19 C20 1.388(3)
C19 H19 0.9500
C20 C21 1.381(4)
C20 H20 0.9500
C21 C22 1.383(4)
C21 H21 0.9500
C22 C23 1.389(3)
C22 H22 0.9500
C23 H23 0.9500
C24 C29 1.389(3)
C24 C25 1.395(3)
C24 P2 1.827(2)
C25 C26 1.381(3)
C25 H25 0.9500
C26 C27 1.376(4)
C26 H26 0.9500
C27 C28 1.387(3)
C27 H27 0.9500
C28 C29 1.388(3)
C28 H28 0.9500
C29 H29 0.9500
C30 C35 1.391(3)
C30 C31 1.396(3)
C30 P2 1.827(2)
C31 C32 1.383(3)
C31 H31 0.9500
C32 C33 1.381(3)
C32 H32 0.9500
C33 C34 1.384(3)
C33 H33 0.9500
C34 C35 1.382(3)
C34 H34 0.9500
C35 H35 0.9500
C36 C37 1.388(3)
C36 C41 1.391(3)
C36 P2 1.832(2)
C37 C38 1.393(3)
C37 H37 0.9500
C38 C39 1.379(3)
C38 H38 0.9500
C39 C40 1.392(3)
C39 H39 0.9500
C40 C41 1.385(3)
C40 H40 0.9500
C41 H41 0.9500
O1 Cu1 2.2556(16)
O2 Cu1 2.1388(15)
O4 C5 1.224(7)
O4 C4 1.426(6)
C4 H4A 0.9900
C4 H4B 0.9900
C5 H5A 0.9800
C5 H5B 0.9800
C5 H5C 0.9800
O4' C5' 1.450(11)
O4' C4' 1.464(11)
C4' H4'1 0.9900
C4' H4'2 0.9900
C5' H5'1 0.9800
C5' H5'2 0.9800
C5' H5'3 0.9800
P1 Cu1 2.2074(6)
P2 Cu1 2.2504(6)

loop_
_geom_torsion_atom_site_label_1
_geom_torsion_atom_site_label_2
_geom_torsion_atom_site_label_3
_geom_torsion_atom_site_label_4
_geom_torsion
O1 C1 C2 O3 -1.6(3)
O2 C1 C2 O3 178.95(19)
Cu1 C1 C2 O3 -127.7(10)
C11 C6 C7 C8 1.1(3)
P1 C6 C7 C8 -176.77(16)
C6 C7 C8 C9 -0.3(3)
C7 C8 C9 C10 -0.8(3)
C8 C9 C10 C11 1.1(3)
C9 C10 C11 C6 -0.3(3)
C7 C6 C11 C10 -0.8(3)
P1 C6 C11 C10 176.99(16)
C17 C12 C13 C14 0.5(3)
P1 C12 C13 C14 176.09(17)
C12 C13 C14 C15 -1.7(3)
C13 C14 C15 C16 2.2(4)
C14 C15 C16 C17 -1.3(4)
C13 C12 C17 C16 0.4(3)
P1 C12 C17 C16 -174.92(17)
C15 C16 C17 C12 0.0(4)
C23 C18 C19 C20 0.9(3)
P1 C18 C19 C20 -174.56(18)
C18 C19 C20 C21 0.3(4)
C19 C20 C21 C22 -1.6(4)
C20 C21 C22 C23 1.8(4)
C21 C22 C23 C18 -0.6(4)
C19 C18 C23 C22 -0.7(3)
P1 C18 C23 C22 174.96(18)
C29 C24 C25 C26 0.5(3)
P2 C24 C25 C26 -177.87(19)
C24 C25 C26 C27 -0.6(4)
C25 C26 C27 C28 0.8(4)
C26 C27 C28 C29 -0.9(4)
C27 C28 C29 C24 0.8(3)
C25 C24 C29 C28 -0.6(3)
P2 C24 C29 C28 177.60(17)
C35 C30 C31 C32 -0.2(3)
P2 C30 C31 C32 177.09(17)
C30 C31 C32 C33 0.1(3)
C31 C32 C33 C34 0.3(3)
C32 C33 C34 C35 -0.6(3)
C33 C34 C35 C30 0.5(3)
C31 C30 C35 C34 -0.1(3)
P2 C30 C35 C34 -177.29(17)
C41 C36 C37 C38 -0.1(3)
P2 C36 C37 C38 175.47(16)
C36 C37 C38 C39 1.5(3)
C37 C38 C39 C40 -1.1(3)
C38 C39 C40 C41 -0.7(3)
C39 C40 C41 C36 2.2(3)
C37 C36 C41 C40 -1.8(3)
P2 C36 C41 C40 -177.01(16)
O2 C1 O1 Cu1 7.7(2)
C2 C1 O1 Cu1 -171.74(19)
O1 C1 O2 Cu1 -8.1(2)
C2 C1 O2 Cu1 171.38(17)
C1 C2 O3 C3 78.5(3)
C4 C3 O3 C2 -179.8(3)
C4' C3 O3 C2 -160.7(5)
C5 O4 C4 C3 134.6(6)
O3 C3 C4 O4 -64.2(5)
C4' C3 C4 O4 170(2)
C5' O4' C4' C3 97.0(16)
O3 C3 C4' O4' -78.9(9)
C4 C3 C4' O4' -18.0(13)
C23 C18 P1 C6 -170.07(17)
C19 C18 P1 C6 5.4(2)
C23 C18 P1 C12 81.58(18)
C19 C18 P1 C12 -102.94(19)
C23 C18 P1 Cu1 -41.10(19)
C19 C18 P1 Cu1 134.38(17)
C7 C6 P1 C18 96.36(17)
C11 C6 P1 C18 -81.45(18)
C7 C6 P1 C12 -154.05(16)
C11 C6 P1 C12 28.14(19)
C7 C6 P1 Cu1 -32.42(18)
C11 C6 P1 Cu1 149.76(15)
C17 C12 P1 C18 -10.0(2)
C13 C12 P1 C18 174.62(16)
C17 C12 P1 C6 -118.72(18)
C13 C12 P1 C6 65.86(17)
C17 C12 P1 Cu1 116.02(17)
C13 C12 P1 Cu1 -59.41(17)
C29 C24 P2 C30 -71.4(2)
C25 C24 P2 C30 106.82(17)
C29 C24 P2 C36 35.8(2)
C25 C24 P2 C36 -145.99(16)
C29 C24 P2 Cu1 163.47(16)
C25 C24 P2 Cu1 -18.32(18)
C35 C30 P2 C24 -17.0(2)
C31 C30 P2 C24 165.84(17)
C35 C30 P2 C36 -129.83(18)
C31 C30 P2 C36 53.00(19)
C35 C30 P2 Cu1 109.06(17)
C31 C30 P2 Cu1 -68.10(18)
C37 C36 P2 C24 121.60(16)
C41 C36 P2 C24 -63.07(19)
C37 C36 P2 C30 -129.91(16)
C41 C36 P2 C30 45.43(19)
C37 C36 P2 Cu1 -7.73(18)
C41 C36 P2 Cu1 167.60(15)
C1 O2 Cu1 P1 115.57(12)
C1 O2 Cu1 P2 -92.91(12)
C1 O2 Cu1 O1 4.28(12)
C18 P1 Cu1 O2 -161.55(9)
C6 P1 Cu1 O2 -38.83(9)
C12 P1 Cu1 O2 78.81(9)
C18 P1 Cu1 P2 57.84(8)
C6 P1 Cu1 P2 -179.45(7)
C12 P1 Cu1 P2 -61.80(8)
C18 P1 Cu1 O1 -92.30(9)
C6 P1 Cu1 O1 30.41(9)
C12 P1 Cu1 O1 148.06(9)
C18 P1 Cu1 C1 -127.67(10)
C6 P1 Cu1 C1 -4.95(10)
C12 P1 Cu1 C1 112.69(10)
C24 P2 Cu1 O2 151.46(8)
C30 P2 Cu1 O2 32.07(9)
C36 P2 Cu1 O2 -82.65(8)
C24 P2 Cu1 P1 -64.23(8)
C30 P2 Cu1 P1 176.38(8)
C36 P2 Cu1 P1 61.66(8)
C24 P2 Cu1 O1 89.62(8)
C30 P2 Cu1 O1 -29.78(9)
C36 P2 Cu1 O1 -144.50(8)
C24 P2 Cu1 C1 120.38(9)
C30 P2 Cu1 C1 0.98(10)
C36 P2 Cu1 C1 -113.74(9)
C1 O1 Cu1 O2 -4.32(12)
C1 O1 Cu1 P1 -109.03(12)
C1 O1 Cu1 P2 92.93(12)
O1 C1 Cu1 O2 172.6(2)
C2 C1 Cu1 O2 -57.4(11)
O1 C1 Cu1 P1 90.47(13)
O2 C1 Cu1 P1 -82.10(13)
C2 C1 Cu1 P1 -139.5(11)
O1 C1 Cu1 P2 -93.66(12)
O2 C1 Cu1 P2 93.77(12)
C2 C1 Cu1 P2 36.3(11)
O2 C1 Cu1 O1 -172.6(2)
C2 C1 Cu1 O1 130.0(11)
